data_1506124
loop_
_publ_author_name
'Rege, Pankaj D.'
'Tian, Yuan'
'Corey, E. J.'

_publ_section_title
;
 Studies of new indole alkaloid coupling methods for the synthesis of
 haplophytine.
;
_journal_issue 14
_journal_name_full 'Organic letters'
_journal_page_first 3117
_journal_page_last 3120
_journal_paper_doi 10.1021/ol061319c
_journal_volume 8
_journal_year 2006
_chemical_formula_sum 'C27.5 H28 Cl4 I N3 O4'
_chemical_formula_weight 733.23
_chemical_name_systematic
; 
 ? 
;
_space_group_IT_number 13
_symmetry_cell_setting monoclinic
_symmetry_space_group_name_Hall '-P 2yc'
_symmetry_space_group_name_H-M 'P 1 2/c 1'
_atom_sites_solution_hydrogens geom
_atom_sites_solution_primary direct
_atom_sites_solution_secondary difmap
_audit_creation_method SHELXL-97
_cell_angle_alpha 90.00
_cell_angle_beta 104.917(7)
_cell_angle_gamma 90.00
_cell_formula_units_Z 4
_cell_length_a 20.041(8)
_cell_length_b 9.284(4)
_cell_length_c 21.351(8)
_cell_measurement_reflns_used 550
_cell_measurement_temperature 293(2)
_cell_measurement_theta_max 17.65
_cell_measurement_theta_min 2.40
_cell_volume 3839(3)
_computing_cell_refinement 'SMART (BRUKER, V5.625, 2001)'
_computing_data_collection 'ASTRO (BRUKER, V5.007, 1997)'
_computing_data_reduction 'SAINT (BRUKER, V6.22, 2001)'
_computing_molecular_graphics 'SHELXTL (BRUKER, 2000, V6.1)'
_computing_publication_material 'XCIF (Sheldrick and BRUKER, 1997, V5.1)'
_computing_structure_refinement 'SHELXL-97 (Sheldrick, 1997)'
_computing_structure_solution 'SHELXS-97 (Sheldrick, 1990)'
_diffrn_ambient_temperature 293(2)
_diffrn_detector_area_resol_mean 836.6
_diffrn_measured_fraction_theta_full 1.000
_diffrn_measured_fraction_theta_max 1.000
_diffrn_measurement_device_type 'Bruker CCD'
_diffrn_measurement_method '\w, 0.3 deg'
_diffrn_radiation_monochromator graphite
_diffrn_radiation_source 'normal-focus sealed tube'
_diffrn_radiation_type MoK\a
_diffrn_radiation_wavelength 0.71073
_diffrn_reflns_av_R_equivalents 0.0927
_diffrn_reflns_av_sigmaI/netI 0.2485
_diffrn_reflns_limit_h_max 21
_diffrn_reflns_limit_h_min -15
_diffrn_reflns_limit_k_max 9
_diffrn_reflns_limit_k_min -9
_diffrn_reflns_limit_l_max 22
_diffrn_reflns_limit_l_min -22
_diffrn_reflns_number 16136
_diffrn_reflns_theta_full 22.50
_diffrn_reflns_theta_max 22.50
_diffrn_reflns_theta_min 1.05
_diffrn_standards_decay_% <1
_diffrn_standards_interval_count 0
_diffrn_standards_number 0
_exptl_absorpt_coefficient_mu 1.142
_exptl_absorpt_correction_T_max 0.9775
_exptl_absorpt_correction_T_min 0.8751
_exptl_absorpt_correction_type empirical
_exptl_absorpt_process_details SADABS
_exptl_crystal_colour colorless
_exptl_crystal_density_diffrn 1.269
_exptl_crystal_density_method 'not measured'
_exptl_crystal_description plate
_exptl_crystal_F_000 1468
_exptl_crystal_size_max 0.12
_exptl_crystal_size_mid 0.12
_exptl_crystal_size_min 0.02
_refine_diff_density_max 1.407
_refine_diff_density_min -0.495
_refine_diff_density_rms 0.181
_refine_ls_extinction_method none
_refine_ls_goodness_of_fit_ref 0.944
_refine_ls_hydrogen_treatment constr
_refine_ls_matrix_type full
_refine_ls_number_parameters 372
_refine_ls_number_reflns 5012
_refine_ls_number_restraints 6
_refine_ls_restrained_S_all 0.947
_refine_ls_R_factor_all 0.1665
_refine_ls_R_factor_gt 0.0746
_refine_ls_shift/su_max 0.017
_refine_ls_shift/su_mean 0.001
_refine_ls_structure_factor_coef Fsqd
_refine_ls_weighting_details 'calc w=1/[\s^2^(Fo^2^)+(0.1146P)^2^+0.0000P] where P=(Fo^2^+2Fc^2^)/3'
_refine_ls_weighting_scheme calc
_refine_ls_wR_factor_gt 0.2419
_refine_ls_wR_factor_ref 0.2622
_reflns_number_gt 1874
_reflns_number_total 5012
_reflns_threshold_expression >2sigma(I)
_cod_data_source_file ol061319c_2.cif
_cod_data_source_block ejc121t
_cod_depositor_comments
;
The following automatic conversions were performed:

'_symmetry_cell_setting' value 'Monoclinic' changed to 'monoclinic'
according to /home/saulius/struct/CIF-dictionaries/cif_core.dic
dictionary named 'cif_core.dic' version 2.4.1 from
2010-06-29.

'_exptl_absorpt_correction_type' value 'Empirical'
changed to 'empirical' according to
/home/saulius/struct/CIF-dictionaries/cif_core.dic dictionary named
'cif_core.dic' version 2.4.1 from 2010-06-29.

Automatic conversion script
Id: cif_fix_values 1715 2011-07-08 13:25:40Z adriana 
;
_cod_original_sg_symbol_H-M P2/c
_cod_original_formula_sum 'C27.50 H28 Cl4 I N3 O4'
_cod_database_code 1506124

loop_
_symmetry_equiv_pos_as_xyz
'x, y, z'
'-x, y, -z+1/2'
'-x, -y, -z'
'x, -y, z-1/2'

loop_
_atom_site_label
_atom_site_type_symbol
_atom_site_fract_x
_atom_site_fract_y
_atom_site_fract_z
_atom_site_U_iso_or_equiv
_atom_site_adp_type
_atom_site_occupancy
_atom_site_symmetry_multiplicity
_atom_site_calc_flag
_atom_site_refinement_flags
Cl1 Cl 0.8087(3) 0.9518(5) 0.2750(2) 0.0746(16) Uani 1 1 d .
Cl2 Cl 0.6748(2) 0.9845(5) 0.1826(2) 0.0596(14) Uani 1 1 d .
Cl3 Cl 0.6889(3) 0.8241(5) 0.2994(3) 0.0923(19) Uani 1 1 d .
O1 O 0.8700(7) 0.1986(15) 0.1650(7) 0.083(4) Uani 1 1 d .
O2 O 0.7310(6) 0.6119(13) 0.2289(6) 0.058(4) Uani 1 1 d .
O3 O 0.9973(6) 0.2222(18) 0.1529(7) 0.093(5) Uani 1 1 d .
O4 O 0.6400(5) 0.6698(12) 0.0628(5) 0.049(3) Uani 1 1 d .
N1 N 0.8835(7) 0.4322(15) 0.1410(6) 0.035(3) Uani 1 1 d .
N2 N 0.7671(6) 0.7277(14) 0.1512(6) 0.034(3) Uani 1 1 d .
N3 N 0.6597(6) 0.6714(14) -0.1605(6) 0.042(4) Uani 1 1 d .
C1 C 0.8451(10) 0.317(2) 0.1494(8) 0.049(5) Uani 1 1 d .
C2 C 0.7710(9) 0.3364(19) 0.1424(7) 0.046(5) Uani 1 1 d .
H2 H 0.7448 0.2552 0.1456 0.056 Uiso 1 1 calc R
C3 C 0.7387(8) 0.4629(19) 0.1317(7) 0.041(4) Uani 1 1 d .
H3 H 0.6928 0.4706 0.1331 0.049 Uiso 1 1 calc R
C4 C 0.7769(8) 0.5938(17) 0.1174(7) 0.030(4) Uani 1 1 d .
C5 C 0.8526(8) 0.5680(19) 0.1348(6) 0.032(4) Uani 1 1 d .
C6 C 0.9005(8) 0.6714(17) 0.1485(7) 0.035(4) Uani 1 1 d .
C7 C 0.8815(8) 0.8254(16) 0.1511(8) 0.044(5) Uani 1 1 d .
H7A H 0.9025 0.8803 0.1226 0.053 Uiso 1 1 calc R
H7B H 0.9000 0.8609 0.1949 0.053 Uiso 1 1 calc R
C8 C 0.8041(7) 0.8497(16) 0.1315(7) 0.036(4) Uani 1 1 d .
H8A H 0.7933 0.9374 0.1516 0.043 Uiso 1 1 calc R
H8B H 0.7888 0.8618 0.0848 0.043 Uiso 1 1 calc R
C9 C 0.9667(8) 0.602(2) 0.1626(7) 0.037(4) Uani 1 1 d .
C10 C 0.9546(8) 0.453(2) 0.1578(7) 0.037(4) Uani 1 1 d .
C11 C 1.0101(11) 0.364(2) 0.1660(8) 0.054(5) Uani 1 1 d .
C12 C 1.0760(10) 0.418(3) 0.1833(8) 0.064(6) Uani 1 1 d .
H12 H 1.1134 0.3555 0.1904 0.077 Uiso 1 1 calc R
C13 C 1.0877(10) 0.568(3) 0.1905(8) 0.068(6) Uani 1 1 d .
H13 H 1.1326 0.6031 0.2028 0.082 Uiso 1 1 calc R
C14 C 1.0327(10) 0.660(2) 0.1792(8) 0.057(5) Uani 1 1 d .
H14 H 1.0393 0.7596 0.1826 0.069 Uiso 1 1 calc R
C15 C 0.7422(8) 0.718(2) 0.2044(8) 0.040(4) Uani 1 1 d .
C16 C 0.7293(8) 0.8618(18) 0.2366(8) 0.050(5) Uani 1 1 d .
C17 C 1.0522(13) 0.117(3) 0.1739(17) 0.23(2) Uani 1 1 d .
H17A H 1.0961 0.1646 0.1816 0.343 Uiso 1 1 calc R
H17B H 1.0488 0.0455 0.1408 0.343 Uiso 1 1 calc R
H17C H 1.0480 0.0719 0.2131 0.343 Uiso 1 1 calc R
C18 C 0.7448(8) 0.6184(16) 0.0436(7) 0.032(4) Uani 1 1 d .
C19 C 0.6762(8) 0.6532(17) 0.0185(8) 0.037(4) Uani 1 1 d .
C20 C 0.6483(8) 0.6682(15) -0.0475(7) 0.035(4) Uani 1 1 d .
H20 H 0.6018 0.6899 -0.0640 0.042 Uiso 1 1 calc R
C21 C 0.6916(9) 0.6500(16) -0.0891(7) 0.035(4) Uani 1 1 d .
C22 C 0.7590(8) 0.6129(16) -0.0673(7) 0.039(4) Uani 1 1 d .
H22 H 0.7868 0.5983 -0.0956 0.047 Uiso 1 1 calc R
C23 C 0.7850(8) 0.5976(16) -0.0001(7) 0.038(4) Uani 1 1 d .
H23 H 0.8311 0.5724 0.0161 0.046 Uiso 1 1 calc R
C24 C 0.5661(8) 0.696(2) 0.0394(9) 0.090(7) Uani 1 1 d .
H24A H 0.5585 0.7801 0.0121 0.135 Uiso 1 1 calc R
H24B H 0.5468 0.7121 0.0756 0.135 Uiso 1 1 calc R
H24C H 0.5442 0.6146 0.0151 0.135 Uiso 1 1 calc R
C25 C 0.6194(8) 0.8136(16) -0.1748(7) 0.049(5) Uani 1 1 d .
H25A H 0.5835 0.8147 -0.1524 0.074 Uiso 1 1 calc R
H25B H 0.5993 0.8219 -0.2206 0.074 Uiso 1 1 calc R
H25C H 0.6503 0.8929 -0.1603 0.074 Uiso 1 1 calc R
C26 C 0.6084(8) 0.5468(17) -0.1867(8) 0.060(5) Uani 1 1 d .
H26A H 0.6332 0.4574 -0.1827 0.090 Uiso 1 1 calc R
H26B H 0.5858 0.5641 -0.2314 0.090 Uiso 1 1 calc R
H26C H 0.5746 0.5419 -0.1621 0.090 Uiso 1 1 calc R
C27 C 0.7117(8) 0.672(2) -0.2008(7) 0.062(6) Uani 1 1 d .
H27A H 0.7475 0.7404 -0.1833 0.093 Uiso 1 1 calc R
H27B H 0.6891 0.6973 -0.2447 0.093 Uiso 1 1 calc R
H27C H 0.7317 0.5774 -0.2001 0.093 Uiso 1 1 calc R
I1 I 0.55830(6) 0.28973(15) 0.13256(6) 0.0623(5) Uani 1 1 d .
Cl1S Cl 0.6392(18) 0.295(3) 0.9461(17) 0.178(14) Uiso 0.25 1 d PD
Cl2S Cl 0.6696(17) 0.028(3) 1.0066(16) 0.170(13) Uiso 0.25 1 d PD
C1S C 0.6022(17) 0.138(5) 0.968(3) 0.06(2) Uiso 0.25 1 d PD
H1SA H 0.5730 0.1610 0.9961 0.075 Uiso 0.25 1 calc PR
H1SB H 0.5743 0.0910 0.9292 0.075 Uiso 0.25 1 calc PR
Cl3S Cl 0.156(2) 0.882(5) 0.029(3) 0.26(2) Uiso 0.25 1 d PD
Cl4S Cl 0.046(3) 0.664(5) 0.010(3) 0.33(3) Uiso 0.25 1 d PD
C2S C 0.072(2) 0.843(5) 0.028(3) 0.041(18) Uiso 0.25 1 d PD
H2SA H 0.0419 0.9051 -0.0029 0.049 Uiso 0.25 1 calc PR
H2SB H 0.0658 0.8659 0.0707 0.049 Uiso 0.25 1 calc PR

loop_
_atom_site_aniso_label
_atom_site_aniso_U_11
_atom_site_aniso_U_22
_atom_site_aniso_U_33
_atom_site_aniso_U_23
_atom_site_aniso_U_13
_atom_site_aniso_U_12
Cl1 0.085(4) 0.067(4) 0.059(3) -0.020(3) -0.004(3) -0.009(3)
Cl2 0.056(3) 0.049(3) 0.075(4) 0.005(3) 0.017(3) 0.011(2)
Cl3 0.152(6) 0.066(4) 0.084(4) -0.008(3) 0.076(4) -0.005(4)
O1 0.072(10) 0.060(10) 0.122(13) 0.018(9) 0.036(9) 0.015(8)
O2 0.091(10) 0.034(8) 0.055(9) 0.006(7) 0.028(7) -0.014(7)
O3 0.059(9) 0.082(11) 0.127(13) -0.015(10) 0.000(8) 0.013(9)
O4 0.030(7) 0.082(10) 0.032(7) 0.003(6) 0.004(6) 0.011(6)
N1 0.038(10) 0.024(9) 0.037(9) 0.008(7) 0.000(7) -0.004(8)
N2 0.029(8) 0.039(10) 0.031(8) -0.003(7) 0.004(6) -0.005(7)
N3 0.038(8) 0.050(11) 0.038(9) -0.009(7) 0.006(7) -0.003(7)
C1 0.051(14) 0.053(16) 0.035(11) 0.002(10) -0.005(9) 0.031(13)
C2 0.063(14) 0.037(13) 0.036(11) 0.003(9) 0.007(9) -0.007(10)
C3 0.043(11) 0.052(13) 0.023(10) 0.003(9) 0.002(8) -0.005(11)
C4 0.036(11) 0.032(12) 0.024(10) 0.003(8) 0.010(8) -0.002(8)
C5 0.033(11) 0.046(13) 0.013(9) 0.008(8) -0.001(7) -0.002(10)
C6 0.039(11) 0.037(13) 0.026(9) 0.003(8) 0.004(8) -0.006(10)
C7 0.049(12) 0.035(12) 0.048(11) 0.008(9) 0.011(9) -0.010(9)
C8 0.037(11) 0.040(11) 0.031(10) -0.004(8) 0.009(8) -0.004(9)
C9 0.018(11) 0.061(15) 0.025(10) 0.006(9) -0.008(7) 0.000(10)
C10 0.027(12) 0.046(14) 0.030(10) 0.000(9) -0.007(8) 0.014(11)
C11 0.064(16) 0.043(14) 0.048(13) -0.006(10) 0.005(11) -0.014(13)
C12 0.042(14) 0.10(2) 0.043(13) -0.008(13) 0.004(10) 0.024(13)
C13 0.047(14) 0.11(2) 0.045(13) -0.018(13) 0.005(10) -0.009(15)
C14 0.054(13) 0.072(15) 0.043(12) -0.007(10) 0.006(10) 0.015(13)
C15 0.046(11) 0.034(12) 0.034(11) -0.014(11) 0.002(9) 0.007(10)
C16 0.062(12) 0.054(13) 0.038(11) 0.007(10) 0.020(9) 0.002(10)
C17 0.12(2) 0.13(3) 0.33(5) -0.09(3) -0.11(3) 0.10(2)
C18 0.034(11) 0.031(10) 0.032(10) 0.002(8) 0.006(9) -0.006(8)
C19 0.021(10) 0.054(13) 0.033(11) -0.004(9) -0.001(9) 0.003(8)
C20 0.030(10) 0.040(12) 0.030(10) -0.003(8) 0.000(8) 0.002(8)
C21 0.048(12) 0.032(11) 0.020(10) 0.002(8) -0.001(9) -0.002(9)
C22 0.039(11) 0.053(12) 0.024(10) 0.000(8) 0.004(8) 0.007(9)
C23 0.032(10) 0.040(12) 0.037(11) 0.014(9) -0.002(9) 0.006(8)
C24 0.039(12) 0.17(2) 0.063(14) 0.013(14) 0.012(10) 0.022(13)
C25 0.061(12) 0.033(12) 0.047(11) 0.006(9) 0.002(9) 0.017(9)
C26 0.066(13) 0.043(12) 0.060(13) -0.009(10) -0.003(10) -0.013(10)
C27 0.047(12) 0.108(18) 0.031(11) -0.002(10) 0.011(9) -0.003(11)
I1 0.0387(7) 0.1024(11) 0.0395(7) 0.0109(8) -0.0014(5) -0.0026(8)

loop_
_atom_type_symbol
_atom_type_description
_atom_type_scat_dispersion_real
_atom_type_scat_dispersion_imag
_atom_type_scat_source
C C 0.0033 0.0016 'International Tables Vol C Tables 4.2.6.8 and 6.1.1.4'
H H 0.0000 0.0000 'International Tables Vol C Tables 4.2.6.8 and 6.1.1.4'
N N 0.0061 0.0033 'International Tables Vol C Tables 4.2.6.8 and 6.1.1.4'
O O 0.0106 0.0060 'International Tables Vol C Tables 4.2.6.8 and 6.1.1.4'
Cl Cl 0.1484 0.1585 'International Tables Vol C Tables 4.2.6.8 and 6.1.1.4'
I I -0.4742 1.8119 'International Tables Vol C Tables 4.2.6.8 and 6.1.1.4'

loop_
_geom_angle_atom_site_label_1
_geom_angle_atom_site_label_2
_geom_angle_atom_site_label_3
_geom_angle
C11 O3 C17 120.0(17)
C19 O4 C24 117.7(12)
C1 N1 C10 131.1(15)
C1 N1 C5 118.0(14)
C10 N1 C5 107.3(13)
C15 N2 C8 127.6(14)
C15 N2 C4 118.6(13)
C8 N2 C4 111.6(12)
C21 N3 C27 113.6(12)
C21 N3 C25 112.3(11)
C27 N3 C25 106.8(12)
C21 N3 C26 109.6(12)
C27 N3 C26 106.5(12)
C25 N3 C26 107.6(11)
O1 C1 N1 122.8(17)
O1 C1 C2 118(2)
N1 C1 C2 119.2(16)
C3 C2 C1 123.9(17)
C3 C2 H2 118.0
C1 C2 H2 118.0
C2 C3 C4 119.7(15)
C2 C3 H3 120.1
C4 C3 H3 120.1
N2 C4 C5 105.6(12)
N2 C4 C3 116.2(13)
C5 C4 C3 111.0(13)
N2 C4 C18 107.4(12)
C5 C4 C18 113.9(12)
C3 C4 C18 102.9(12)
C6 C5 N1 110.6(14)
C6 C5 C4 124.7(16)
N1 C5 C4 124.7(14)
C5 C6 C9 107.2(15)
C5 C6 C7 121.5(15)
C9 C6 C7 131.2(15)
C6 C7 C8 112.8(12)
C6 C7 H7A 109.0
C8 C7 H7A 109.0
C6 C7 H7B 109.0
C8 C7 H7B 109.0
H7A C7 H7B 107.8
N2 C8 C7 111.1(12)
N2 C8 H8A 109.4
C7 C8 H8A 109.4
N2 C8 H8B 109.4
C7 C8 H8B 109.4
H8A C8 H8B 108.0
C14 C9 C10 122.8(16)
C14 C9 C6 130.0(18)
C10 C9 C6 107.2(14)
C11 C10 N1 134.1(18)
C11 C10 C9 117.9(16)
N1 C10 C9 107.8(14)
O3 C11 C10 117.3(18)
O3 C11 C12 122(2)
C10 C11 C12 120.8(19)
C11 C12 C13 120.7(18)
C11 C12 H12 119.6
C13 C12 H12 119.6
C14 C13 C12 119.7(18)
C14 C13 H13 120.1
C12 C13 H13 120.1
C13 C14 C9 117.9(18)
C13 C14 H14 121.1
C9 C14 H14 121.1
O2 C15 N2 125.8(16)
O2 C15 C16 117.2(16)
N2 C15 C16 117.0(16)
C15 C16 Cl3 109.0(12)
C15 C16 Cl2 114.1(11)
Cl3 C16 Cl2 107.0(9)
C15 C16 Cl1 111.9(11)
Cl3 C16 Cl1 105.7(9)
Cl2 C16 Cl1 108.8(9)
O3 C17 H17A 109.5
O3 C17 H17B 109.5
H17A C17 H17B 109.5
O3 C17 H17C 109.5
H17A C17 H17C 109.5
H17B C17 H17C 109.5
C19 C18 C23 117.5(14)
C19 C18 C4 122.5(14)
C23 C18 C4 119.9(13)
O4 C19 C18 114.8(14)
O4 C19 C20 123.9(14)
C18 C19 C20 121.3(16)
C19 C20 C21 118.7(14)
C19 C20 H20 120.7
C21 C20 H20 120.7
C22 C21 C20 122.5(14)
C22 C21 N3 120.5(15)
C20 C21 N3 117.0(14)
C21 C22 C23 116.9(15)
C21 C22 H22 121.6
C23 C22 H22 121.6
C18 C23 C22 123.1(14)
C18 C23 H23 118.5
C22 C23 H23 118.5
O4 C24 H24A 109.5
O4 C24 H24B 109.5
H24A C24 H24B 109.5
O4 C24 H24C 109.5
H24A C24 H24C 109.5
H24B C24 H24C 109.5
N3 C25 H25A 109.5
N3 C25 H25B 109.5
H25A C25 H25B 109.5
N3 C25 H25C 109.5
H25A C25 H25C 109.5
H25B C25 H25C 109.5
N3 C26 H26A 109.5
N3 C26 H26B 109.5
H26A C26 H26B 109.5
N3 C26 H26C 109.5
H26A C26 H26C 109.5
H26B C26 H26C 109.5
N3 C27 H27A 109.5
N3 C27 H27B 109.5
H27A C27 H27B 109.5
N3 C27 H27C 109.5
H27A C27 H27C 109.5
H27B C27 H27C 109.5
Cl2S C1S Cl1S 106.8(16)
Cl2S C1S H1SA 110.4
Cl1S C1S H1SA 110.4
Cl2S C1S H1SB 110.4
Cl1S C1S H1SB 110.4
H1SA C1S H1SB 108.6
Cl3S C2S Cl4S 115.8(18)
Cl3S C2S H2SA 108.3
Cl4S C2S H2SA 108.3
Cl3S C2S H2SB 108.3
Cl4S C2S H2SB 108.3
H2SA C2S H2SB 107.4

loop_
_geom_bond_atom_site_label_1
_geom_bond_atom_site_label_2
_geom_bond_distance
Cl1 C16 1.797(17)
Cl2 C16 1.780(17)
Cl3 C16 1.770(16)
O1 C1 1.221(18)
O2 C15 1.165(18)
O3 C11 1.360(19)
O3 C17 1.45(2)
O4 C19 1.340(17)
O4 C24 1.458(17)
N1 C1 1.35(2)
N1 C10 1.390(18)
N1 C5 1.396(18)
N2 C15 1.358(19)
N2 C8 1.474(17)
N2 C4 1.475(18)
N3 C21 1.506(18)
N3 C27 1.514(18)
N3 C25 1.536(17)
N3 C26 1.553(17)
C1 C2 1.47(2)
C2 C3 1.331(19)
C2 H2 0.9300
C3 C4 1.51(2)
C3 H3 0.9300
C4 C5 1.485(19)
C4 C18 1.559(19)
C5 C6 1.336(19)
C6 C9 1.44(2)
C6 C7 1.48(2)
C7 C8 1.515(18)
C7 H7A 0.9700
C7 H7B 0.9700
C8 H8A 0.9700
C8 H8B 0.9700
C9 C14 1.39(2)
C9 C10 1.40(2)
C10 C11 1.36(2)
C11 C12 1.37(2)
C12 C13 1.41(2)
C12 H12 0.9300
C13 C14 1.37(2)
C13 H13 0.9300
C14 H14 0.9300
C15 C16 1.55(2)
C17 H17A 0.9600
C17 H17B 0.9600
C17 H17C 0.9600
C18 C19 1.380(18)
C18 C23 1.393(19)
C19 C20 1.383(19)
C20 C21 1.40(2)
C20 H20 0.9300
C21 C22 1.355(19)
C22 C23 1.402(19)
C22 H22 0.9300
C23 H23 0.9300
C24 H24A 0.9600
C24 H24B 0.9600
C24 H24C 0.9600
C25 H25A 0.9600
C25 H25B 0.9600
C25 H25C 0.9600
C26 H26A 0.9600
C26 H26B 0.9600
C26 H26C 0.9600
C27 H27A 0.9600
C27 H27B 0.9600
C27 H27C 0.9600
Cl1S C1S 1.75(2)
Cl2S C1S 1.73(2)
C1S H1SA 0.9700
C1S H1SB 0.9700
Cl3S C2S 1.72(2)
Cl4S C2S 1.76(2)
C2S H2SA 0.9700
C2S H2SB 0.9700

loop_
_geom_torsion_atom_site_label_1
_geom_torsion_atom_site_label_2
_geom_torsion_atom_site_label_3
_geom_torsion_atom_site_label_4
_geom_torsion
C10 N1 C1 O1 -13(3)
C5 N1 C1 O1 -168.7(15)
C10 N1 C1 C2 164.2(15)
C5 N1 C1 C2 9(2)
O1 C1 C2 C3 173.4(16)
N1 C1 C2 C3 -4(2)
C1 C2 C3 C4 8(2)
C15 N2 C4 C5 -105.4(14)
C8 N2 C4 C5 59.0(14)
C15 N2 C4 C3 18.2(18)
C8 N2 C4 C3 -177.4(11)
C15 N2 C4 C18 132.7(13)
C8 N2 C4 C18 -62.8(14)
C2 C3 C4 N2 -136.0(15)
C2 C3 C4 C5 -15.2(19)
C2 C3 C4 C18 107.0(15)
C1 N1 C5 C6 159.3(14)
C10 N1 C5 C6 -1.7(16)
C1 N1 C5 C4 -19(2)
C10 N1 C5 C4 -179.8(13)
N2 C4 C5 C6 -29.7(19)
C3 C4 C5 C6 -156.5(14)
C18 C4 C5 C6 87.9(18)
N2 C4 C5 N1 148.2(13)
C3 C4 C5 N1 21.4(19)
C18 C4 C5 N1 -94.3(17)
N1 C5 C6 C9 1.9(17)
C4 C5 C6 C9 180.0(13)
N1 C5 C6 C7 -174.7(13)
C4 C5 C6 C7 3(2)
C5 C6 C7 C8 -5(2)
C9 C6 C7 C8 179.7(15)
C15 N2 C8 C7 98.6(17)
C4 N2 C8 C7 -64.1(15)
C6 C7 C8 N2 33.5(17)
C5 C6 C9 C14 179.5(16)
C7 C6 C9 C14 -4(3)
C5 C6 C9 C10 -1.4(17)
C7 C6 C9 C10 174.7(15)
C1 N1 C10 C11 28(3)
C5 N1 C10 C11 -174.7(18)
C1 N1 C10 C9 -156.8(16)
C5 N1 C10 C9 0.7(16)
C14 C9 C10 C11 -4(2)
C6 C9 C10 C11 176.6(14)
C14 C9 C10 N1 179.5(14)
C6 C9 C10 N1 0.4(17)
C17 O3 C11 C10 -166(2)
C17 O3 C11 C12 17(3)
N1 C10 C11 O3 3(3)
C9 C10 C11 O3 -171.7(15)
N1 C10 C11 C12 -179.9(17)
C9 C10 C11 C12 5(2)
O3 C11 C12 C13 173.9(17)
C10 C11 C12 C13 -3(3)
C11 C12 C13 C14 -1(3)
C12 C13 C14 C9 2(3)
C10 C9 C14 C13 1(2)
C6 C9 C14 C13 179.8(16)
C8 N2 C15 O2 -156.9(16)
C4 N2 C15 O2 5(2)
C8 N2 C15 C16 21(2)
C4 N2 C15 C16 -177.1(12)
O2 C15 C16 Cl3 -7.6(19)
N2 C15 C16 Cl3 174.1(11)
O2 C15 C16 Cl2 -127.1(14)
N2 C15 C16 Cl2 54.6(17)
O2 C15 C16 Cl1 108.9(15)
N2 C15 C16 Cl1 -69.4(15)
N2 C4 C18 C19 -59.1(18)
C5 C4 C18 C19 -175.7(14)
C3 C4 C18 C19 64.0(18)
N2 C4 C18 C23 124.4(14)
C5 C4 C18 C23 8(2)
C3 C4 C18 C23 -112.5(16)
C24 O4 C19 C18 -175.7(14)
C24 O4 C19 C20 4(2)
C23 C18 C19 O4 179.1(13)
C4 C18 C19 O4 3(2)
C23 C18 C19 C20 -1(2)
C4 C18 C19 C20 -177.1(14)
O4 C19 C20 C21 179.2(14)
C18 C19 C20 C21 -1(2)
C19 C20 C21 C22 3(2)
C19 C20 C21 N3 -178.3(13)
C27 N3 C21 C22 -9(2)
C25 N3 C21 C22 -130.7(15)
C26 N3 C21 C22 109.7(16)
C27 N3 C21 C20 171.5(13)
C25 N3 C21 C20 50.1(17)
C26 N3 C21 C20 -69.5(16)
C20 C21 C22 C23 -2(2)
N3 C21 C22 C23 178.9(13)
C19 C18 C23 C22 1(2)
C4 C18 C23 C22 177.8(14)
C21 C22 C23 C18 0(2)
